data_4326261
loop_
_publ_author_name
'Qiang Gao'
'Xiqu Wang'
'Allan J. Jacobson'

_publ_section_title
;
 Homochiral Frameworks Formed by Reactions of Lanthanide Ions with a
 Chiral Antimony Tartrate Secondary Building Unit
;
_journal_name_full 'Inorganic Chemistry'
_journal_page_first 9073
_journal_page_last 9082
_journal_paper_doi 10.1021/ic201274c
_journal_volume 50
_journal_year 2011
_chemical_absolute_configuration rm
_chemical_formula_sum 'C8 H16 N O21 Pr Sb2'
_chemical_formula_weight 846.63
_chemical_name_systematic
; 
 ? 
;
_space_group_IT_number 19
_symmetry_cell_setting orthorhombic
_symmetry_space_group_name_Hall 'P 2ac 2ab'
_symmetry_space_group_name_H-M 'P 21 21 21'
_atom_sites_solution_hydrogens geom
_atom_sites_solution_primary direct
_atom_sites_solution_secondary difmap
_audit_creation_method SHELXL-97
_cell_angle_alpha 90.00
_cell_angle_beta 90.00
_cell_angle_gamma 90.00
_cell_formula_units_Z 4
_cell_length_a 10.3041(5)
_cell_length_b 11.3683(5)
_cell_length_c 17.0918(8)
_cell_measurement_reflns_used 9310
_cell_measurement_temperature 296(2)
_cell_measurement_theta_max 28.3761
_cell_measurement_theta_min 2.3832
_cell_volume 2002.14(16)
_computing_cell_refinement Bruker-ApexII
_computing_data_collection Bruker-ApexII
_computing_data_reduction Bruker-ApexII
_computing_structure_refinement 'SHELXL-97 (Sheldrick, 1997)'
_computing_structure_solution 'SHELXS-97 (Sheldrick, 1990)'
_diffrn_ambient_temperature 296(2)
_diffrn_measured_fraction_theta_full 0.970
_diffrn_measured_fraction_theta_max 0.970
_diffrn_radiation_monochromator graphite
_diffrn_radiation_source 'fine-focus sealed tube'
_diffrn_radiation_type MoK\a
_diffrn_radiation_wavelength 0.71073
_diffrn_reflns_av_R_equivalents 0.0271
_diffrn_reflns_av_sigmaI/netI 0.0265
_diffrn_reflns_limit_h_max 13
_diffrn_reflns_limit_h_min -12
_diffrn_reflns_limit_k_max 13
_diffrn_reflns_limit_k_min -15
_diffrn_reflns_limit_l_max 15
_diffrn_reflns_limit_l_min -22
_diffrn_reflns_number 12101
_diffrn_reflns_theta_full 28.38
_diffrn_reflns_theta_max 28.38
_diffrn_reflns_theta_min 2.15
_exptl_absorpt_coefficient_mu 5.183
_exptl_absorpt_correction_T_max 0.2898
_exptl_absorpt_correction_T_min 0.2213
_exptl_absorpt_correction_type multi-scan
_exptl_absorpt_process_details 'Blessing, 1995'
_exptl_crystal_colour green
_exptl_crystal_density_diffrn 2.809
_exptl_crystal_description plate
_exptl_crystal_F_000 1600
_exptl_crystal_size_max 0.20
_exptl_crystal_size_mid 0.12
_exptl_crystal_size_min 0.06
_refine_diff_density_max 0.740
_refine_diff_density_min -0.574
_refine_diff_density_rms 0.117
_refine_ls_abs_structure_details 'Flack H D (1983), Acta Cryst. A39, 876-881'
_refine_ls_abs_structure_Flack -0.015(11)
_refine_ls_extinction_method none
_refine_ls_goodness_of_fit_ref 1.076
_refine_ls_hydrogen_treatment constrain
_refine_ls_matrix_type full
_refine_ls_number_parameters 298
_refine_ls_number_reflns 4761
_refine_ls_number_restraints 0
_refine_ls_restrained_S_all 1.076
_refine_ls_R_factor_all 0.0204
_refine_ls_R_factor_gt 0.0189
_refine_ls_shift/su_max 0.002
_refine_ls_shift/su_mean 0.000
_refine_ls_structure_factor_coef Fsqd
_refine_ls_weighting_details 'calc w=1/[\s^2^(Fo^2^)+(0.0291P)^2^+0.1549P] where P=(Fo^2^+2Fc^2^)/3'
_refine_ls_weighting_scheme calc
_refine_ls_wR_factor_gt 0.0495
_refine_ls_wR_factor_ref 0.0501
_reflns_number_gt 4564
_reflns_number_total 4761
_reflns_threshold_expression >2sigma(I)
_cod_data_source_file ic201274c_si_003_03.cif
_cod_data_source_block 1D-Pr
_cod_database_code 4326261

loop_
_symmetry_equiv_pos_as_xyz
'x, y, z'
'-x+1/2, -y, z+1/2'
'x+1/2, -y+1/2, -z'
'-x, y+1/2, -z+1/2'

loop_
_atom_site_label
_atom_site_type_symbol
_atom_site_fract_x
_atom_site_fract_y
_atom_site_fract_z
_atom_site_U_iso_or_equiv
_atom_site_adp_type
_atom_site_occupancy
_atom_site_symmetry_multiplicity
_atom_site_calc_flag
_atom_site_refinement_flags
Pr1 Pr 0.625299(19) 0.335659(18) 0.710392(13) 0.01638(5) Uani 1 1 d .
Sb2 Sb 0.40398(2) 0.50407(2) 0.383781(16) 0.01854(6) Uani 1 1 d .
Sb1 Sb 0.03262(3) 0.62048(2) 0.571773(16) 0.01889(6) Uani 1 1 d .
O1 O 0.4812(3) 0.4239(3) 0.61602(18) 0.0283(7) Uani 1 1 d .
O2 O 0.4951(2) 0.5054(3) 0.49843(18) 0.0231(6) Uani 1 1 d .
O3 O 0.2742(3) 0.4172(2) 0.44797(16) 0.0207(6) Uani 1 1 d .
O4 O 0.2031(3) 0.5422(2) 0.59313(18) 0.0223(6) Uani 1 1 d .
O5 O -0.0084(3) 0.4388(3) 0.54041(19) 0.0261(7) Uani 1 1 d .
O6 O 0.0657(3) 0.2569(3) 0.5607(2) 0.0345(8) Uani 1 1 d .
O7 O 0.2621(3) 0.8985(3) 0.49044(19) 0.0252(7) Uani 1 1 d .
O8 O 0.1575(3) 0.7765(3) 0.56955(18) 0.0245(6) Uani 1 1 d .
O9 O 0.0583(3) 0.6473(3) 0.45739(16) 0.0216(6) Uani 1 1 d .
O10 O 0.0920(3) 0.6691(3) 0.27057(17) 0.0264(6) Uani 1 1 d .
O11 O 0.2337(3) 0.5315(2) 0.30724(18) 0.0235(6) Uani 1 1 d .
O12 O 0.3433(3) 0.6624(2) 0.41610(17) 0.0211(6) Uani 1 1 d .
O13 O 0.8422(3) 0.2200(3) 0.7061(3) 0.0511(11) Uani 1 1 d .
O14 O 0.8585(4) 0.3964(4) 0.7488(3) 0.0518(11) Uani 1 1 d .
O15 O 1.0299(4) 0.2840(5) 0.7471(3) 0.0703(15) Uani 1 1 d .
O16W O 0.7397(3) 0.3827(3) 0.58635(19) 0.0331(8) Uani 1 1 d .
O17W O 0.5530(3) 0.1658(3) 0.62944(18) 0.0302(7) Uani 1 1 d .
O18W O 0.6354(3) 0.5521(3) 0.7305(2) 0.0318(7) Uani 1 1 d .
O19W O 0.6389(3) 0.3735(3) 0.85164(17) 0.0280(7) Uani 1 1 d .
O20W O 0.6242(3) 0.1371(2) 0.78898(18) 0.0266(6) Uani 1 1 d .
O21W O 0.2764(4) 0.1167(3) 0.6176(3) 0.0445(9) Uani 1 1 d .
N1 N 0.9138(4) 0.2999(5) 0.7344(2) 0.0385(11) Uani 1 1 d .
C1 C 0.4396(4) 0.4407(3) 0.5490(2) 0.0192(8) Uani 1 1 d .
C2 C 0.3117(4) 0.3846(4) 0.5241(2) 0.0181(8) Uani 1 1 d .
H2 H 0.3226 0.2990 0.5253 0.022 Uiso 1 1 calc R
C3 C 0.2101(4) 0.4181(3) 0.5855(2) 0.0196(8) Uani 1 1 d .
H3 H 0.2360 0.3845 0.6360 0.024 Uiso 1 1 calc R
C4 C 0.0813(4) 0.3637(4) 0.5612(2) 0.0211(8) Uani 1 1 d .
C5 C 0.1891(4) 0.8142(3) 0.5010(3) 0.0203(8) Uani 1 1 d .
C6 C 0.1284(4) 0.7471(3) 0.4325(2) 0.0185(7) Uani 1 1 d .
H6 H 0.0684 0.8001 0.4054 0.022 Uiso 1 1 calc R
C7 C 0.2388(4) 0.7135(4) 0.3751(2) 0.0182(8) Uani 1 1 d .
H7 H 0.2699 0.7854 0.3497 0.022 Uiso 1 1 calc R
C8 C 0.1835(4) 0.6332(4) 0.3128(2) 0.0189(8) Uani 1 1 d .

loop_
_atom_site_aniso_label
_atom_site_aniso_U_11
_atom_site_aniso_U_22
_atom_site_aniso_U_33
_atom_site_aniso_U_23
_atom_site_aniso_U_13
_atom_site_aniso_U_12
Pr1 0.01460(9) 0.01774(9) 0.01681(10) 0.00119(8) 0.00035(8) 0.00009(8)
Sb2 0.01604(12) 0.01919(12) 0.02040(13) 0.00137(10) 0.00054(10) 0.00047(10)
Sb1 0.01625(12) 0.02022(12) 0.02021(13) -0.00079(10) 0.00079(11) 0.00015(10)
O1 0.0214(14) 0.0426(18) 0.0208(16) 0.0010(14) -0.0040(14) 0.0080(13)
O2 0.0184(14) 0.0259(14) 0.0250(15) 0.0056(13) -0.0062(12) -0.0064(12)
O3 0.0187(13) 0.0250(14) 0.0185(15) 0.0026(11) -0.0034(12) -0.0039(11)
O4 0.0160(13) 0.0203(14) 0.0305(17) -0.0043(12) -0.0022(12) 0.0011(11)
O5 0.0183(14) 0.0233(15) 0.0366(18) -0.0023(13) -0.0034(13) -0.0003(11)
O6 0.0307(17) 0.0240(16) 0.049(2) 0.0031(15) -0.0011(16) -0.0065(13)
O7 0.0250(15) 0.0210(15) 0.0296(17) -0.0026(13) -0.0025(14) -0.0029(12)
O8 0.0292(16) 0.0257(14) 0.0187(14) -0.0027(13) -0.0054(13) -0.0055(12)
O9 0.0206(14) 0.0250(15) 0.0192(14) -0.0026(11) -0.0001(12) -0.0058(11)
O10 0.0212(13) 0.0362(16) 0.0217(15) -0.0024(13) -0.0077(12) 0.0037(13)
O11 0.0253(14) 0.0191(14) 0.0262(16) -0.0038(11) -0.0044(13) 0.0014(11)
O12 0.0163(12) 0.0195(13) 0.0273(16) -0.0005(12) -0.0038(12) 0.0035(11)
O13 0.0276(18) 0.0361(19) 0.090(3) 0.004(2) 0.000(2) 0.0043(15)
O14 0.0296(18) 0.053(2) 0.073(3) -0.025(2) -0.006(2) -0.0008(18)
O15 0.0207(19) 0.128(5) 0.062(3) -0.004(3) -0.013(2) 0.016(2)
O16W 0.0252(16) 0.043(2) 0.0311(19) 0.0132(16) 0.0067(14) 0.0027(15)
O17W 0.0355(17) 0.0311(15) 0.0240(16) -0.0052(14) 0.0000(14) -0.0015(15)
O18W 0.0392(18) 0.0204(15) 0.0358(19) -0.0008(13) 0.0019(16) 0.0020(15)
O19W 0.0305(16) 0.0377(17) 0.0159(14) 0.0010(13) -0.0021(13) -0.0008(14)
O20W 0.0296(15) 0.0225(15) 0.0277(15) 0.0027(12) 0.0024(15) 0.0034(12)
O21W 0.041(2) 0.0356(19) 0.057(2) 0.0141(19) -0.012(2) -0.0004(17)
N1 0.0215(19) 0.066(3) 0.028(2) 0.008(2) -0.0054(17) 0.001(2)
C1 0.0161(18) 0.0186(18) 0.023(2) -0.0021(15) -0.0022(16) 0.0041(15)
C2 0.0165(18) 0.0159(17) 0.022(2) 0.0016(16) -0.0008(16) -0.0004(15)
C3 0.0197(19) 0.0185(19) 0.021(2) 0.0018(15) -0.0007(17) 0.0008(15)
C4 0.0178(18) 0.026(2) 0.0195(19) 0.0024(16) 0.0017(16) -0.0016(15)
C5 0.0171(18) 0.020(2) 0.024(2) -0.0021(16) -0.0015(17) 0.0036(15)
C6 0.0147(17) 0.0205(18) 0.0203(18) -0.0012(15) -0.0025(17) -0.0015(15)
C7 0.0156(17) 0.0194(18) 0.0194(19) 0.0053(16) -0.0040(16) -0.0007(14)
C8 0.0155(17) 0.025(2) 0.0165(18) 0.0012(15) 0.0023(15) -0.0013(15)

loop_
_atom_type_symbol
_atom_type_description
_atom_type_scat_dispersion_real
_atom_type_scat_dispersion_imag
_atom_type_scat_source
C C 0.0033 0.0016 'International Tables Vol C Tables 4.2.6.8 and 6.1.1.4'
O O 0.0106 0.0060 'International Tables Vol C Tables 4.2.6.8 and 6.1.1.4'
Sb Sb -0.5866 1.5461 'International Tables Vol C Tables 4.2.6.8 and 6.1.1.4'
Pr Pr -0.2180 2.8214 'International Tables Vol C Tables 4.2.6.8 and 6.1.1.4'
N N 0.0061 0.0033 'International Tables Vol C Tables 4.2.6.8 and 6.1.1.4'
H H 0.0000 0.0000 'International Tables Vol C Tables 4.2.6.8 and 6.1.1.4'

loop_
_geom_angle_atom_site_label_1
_geom_angle_atom_site_label_2
_geom_angle_atom_site_label_3
_geom_angle
_geom_angle_site_symmetry_1
_geom_angle_site_symmetry_3
O1 Pr1 O19W 128.31(11) . .
O1 Pr1 O10 74.27(10) . 2_565
O19W Pr1 O10 69.24(10) . 2_565
O1 Pr1 O16W 68.40(10) . .
O19W Pr1 O16W 140.71(11) . .
O10 Pr1 O16W 142.39(10) 2_565 .
O1 Pr1 O18W 72.94(11) . .
O19W Pr1 O18W 71.84(11) . .
O10 Pr1 O18W 90.11(11) 2_565 .
O16W Pr1 O18W 83.41(12) . .
O1 Pr1 O17W 76.51(11) . .
O19W Pr1 O17W 134.36(11) . .
O10 Pr1 O17W 86.74(11) 2_565 .
O16W Pr1 O17W 80.49(11) . .
O18W Pr1 O17W 148.98(11) . .
O1 Pr1 O14 129.15(14) . .
O19W Pr1 O14 69.54(13) . .
O10 Pr1 O14 138.11(12) 2_565 .
O16W Pr1 O14 73.62(13) . .
O18W Pr1 O14 70.23(12) . .
O17W Pr1 O14 128.78(12) . .
O1 Pr1 O13 136.27(14) . .
O19W Pr1 O13 93.85(14) . .
O10 Pr1 O13 141.58(12) 2_565 .
O16W Pr1 O13 71.09(13) . .
O18W Pr1 O13 117.99(12) . .
O17W Pr1 O13 81.32(12) . .
O14 Pr1 O13 48.81(13) . .
O1 Pr1 O20W 134.19(10) . .
O19W Pr1 O20W 69.40(10) . .
O10 Pr1 O20W 76.34(10) 2_565 .
O16W Pr1 O20W 128.56(10) . .
O18W Pr1 O20W 141.24(11) . .
O17W Pr1 O20W 67.43(10) . .
O14 Pr1 O20W 95.94(13) . .
O13 Pr1 O20W 65.33(11) . .
O12 Sb2 O3 94.86(12) . .
O12 Sb2 O2 83.05(11) . .
O3 Sb2 O2 78.29(11) . .
O12 Sb2 O11 77.66(11) . .
O3 Sb2 O11 82.14(11) . .
O2 Sb2 O11 151.13(11) . .
O9 Sb1 O4 97.46(12) . .
O9 Sb1 O5 85.96(12) . .
O4 Sb1 O5 78.10(11) . .
O9 Sb1 O8 77.38(11) . .
O4 Sb1 O8 81.24(11) . .
O5 Sb1 O8 151.45(12) . .
C1 O1 Pr1 153.7(3) . .
C1 O2 Sb2 114.5(2) . .
C2 O3 Sb2 117.1(2) . .
C3 O4 Sb1 118.0(2) . .
C4 O5 Sb1 114.5(2) . .
C5 O8 Sb1 115.7(2) . .
C6 O9 Sb1 119.0(2) . .
C8 O10 Pr1 156.2(3) . 2_564
C8 O11 Sb2 114.1(3) . .
C7 O12 Sb2 118.4(2) . .
N1 O13 Pr1 97.3(3) . .
N1 O14 Pr1 97.9(3) . .
O15 N1 O13 121.9(5) . .
O15 N1 O14 122.3(5) . .
O13 N1 O14 115.8(4) . .
O1 C1 O2 124.3(4) . .
O1 C1 C2 119.5(4) . .
O2 C1 C2 116.2(4) . .
O3 C2 C1 112.7(3) . .
O3 C2 C3 112.4(3) . .
C1 C2 C3 107.2(3) . .
O4 C3 C4 112.7(3) . .
O4 C3 C2 110.2(3) . .
C4 C3 C2 107.9(3) . .
O6 C4 O5 123.5(4) . .
O6 C4 C3 121.3(4) . .
O5 C4 C3 115.2(3) . .
O7 C5 O8 123.2(4) . .
O7 C5 C6 121.7(4) . .
O8 C5 C6 115.2(3) . .
O9 C6 C5 112.3(3) . .
O9 C6 C7 111.6(3) . .
C5 C6 C7 107.9(3) . .
O12 C7 C8 112.9(3) . .
O12 C7 C6 110.3(3) . .
C8 C7 C6 108.6(3) . .
O10 C8 O11 124.0(4) . .
O10 C8 C7 119.4(4) . .
O11 C8 C7 116.6(4) . .

loop_
_geom_bond_atom_site_label_1
_geom_bond_atom_site_label_2
_geom_bond_distance
_geom_bond_site_symmetry_2
Pr1 O1 2.411(3) .
Pr1 O19W 2.456(3) .
Pr1 O10 2.464(3) 2_565
Pr1 O16W 2.484(3) .
Pr1 O18W 2.487(3) .
Pr1 O17W 2.490(3) .
Pr1 O14 2.585(4) .
Pr1 O13 2.594(3) .
Pr1 O20W 2.627(3) .
Sb2 O12 1.984(3) .
Sb2 O3 1.992(3) .
Sb2 O2 2.173(3) .
Sb2 O11 2.210(3) .
Sb1 O9 1.996(3) .
Sb1 O4 2.003(3) .
Sb1 O5 2.176(3) .
Sb1 O8 2.192(3) .
O1 C1 1.238(5) .
O2 C1 1.270(5) .
O3 C2 1.407(5) .
O4 C3 1.419(5) .
O5 C4 1.308(5) .
O6 C4 1.224(5) .
O7 C5 1.231(5) .
O8 C5 1.289(5) .
O9 C6 1.411(5) .
O10 C8 1.256(5) .
O10 Pr1 2.464(3) 2_564
O11 C8 1.270(5) .
O12 C7 1.410(4) .
O13 N1 1.265(6) .
O14 N1 1.260(6) .
O15 N1 1.229(5) .
C1 C2 1.525(5) .
C2 C3 1.531(6) .
C3 C4 1.522(5) .
C5 C6 1.531(6) .
C6 C7 1.551(5) .
C7 C8 1.513(6) .
